data_4131087
loop_
_publ_author_name
'Kennedy, C. Rose'
'Lehnherr, Dan'
'Rajapaksa, Naomi S.'
'Ford, David D.'
'Park, Yongho'
'Jacobsen, Eric N.'

_publ_section_title
;
 Mechanism-Guided Development of a Highly Active Bis-thiourea Catalyst for
 Anion-Abstraction Catalysis.
;
_journal_issue 41
_journal_name_full 'Journal of the American Chemical Society'
_journal_page_first 13525
_journal_page_last 13528
_journal_paper_doi 10.1021/jacs.6b09205
_journal_volume 138
_journal_year 2016
_chemical_absolute_configuration ad
_chemical_formula_sum 'C11 H19 N O4'
_chemical_formula_weight 229.27
_space_group_IT_number 78
_space_group_name_Hall 'P 4cw'
_space_group_name_H-M_alt 'P 43'
_symmetry_cell_setting tetragonal
_symmetry_space_group_name_Hall 'P 4cw'
_symmetry_space_group_name_H-M 'P 43'
_atom_sites_solution_hydrogens geom
_atom_sites_solution_primary direct
_atom_sites_solution_secondary difmap
_audit_creation_method SHELXL-97
_cell_angle_alpha 90.00
_cell_angle_beta 90.00
_cell_angle_gamma 90.00
_cell_formula_units_Z 4
_cell_length_a 9.7864(3)
_cell_length_b 9.7864(3)
_cell_length_c 13.1610(5)
_cell_measurement_reflns_used 9879
_cell_measurement_temperature 100(2)
_cell_measurement_theta_max 65.5
_cell_measurement_theta_min 4.51
_cell_volume 1260.48(7)
_computing_cell_refinement 'SAINT 7.46A (Bruker-AXS, 2009)'
_computing_data_collection 'APEX2 v2009.3.0 (Bruker-AXS, 2009)'
_computing_data_reduction 'SAINT 7.46A (Bruker-AXS, 2009)'
_computing_molecular_graphics 'Bruker SHELXTL (Sheldrick, 2008)'
_computing_publication_material 'Bruker SHELXTL (Sheldrick, 2008)'
_computing_structure_refinement 'SHELXL-97 (Sheldrick, 2008)'
_computing_structure_solution 'SHELXS-97 (Sheldrick, 2008)'
_diffrn_ambient_temperature 100(2)
_diffrn_measured_fraction_theta_full 0.993
_diffrn_measured_fraction_theta_max 0.993
_diffrn_measurement_device_type
;
Bruker D8 goniometer with CCD area detector  
;
_diffrn_measurement_method 'omega and phi scans'
_diffrn_radiation_monochromator graphite
_diffrn_radiation_source 'I\mS microfocus tube'
_diffrn_radiation_type CuK\a
_diffrn_radiation_wavelength 1.54178
_diffrn_reflns_av_R_equivalents 0.0479
_diffrn_reflns_av_sigmaI/netI 0.0155
_diffrn_reflns_limit_h_max 11
_diffrn_reflns_limit_h_min -10
_diffrn_reflns_limit_k_max 11
_diffrn_reflns_limit_k_min -11
_diffrn_reflns_limit_l_max 15
_diffrn_reflns_limit_l_min -15
_diffrn_reflns_number 28425
_diffrn_reflns_theta_full 66.23
_diffrn_reflns_theta_max 66.23
_diffrn_reflns_theta_min 4.52
_exptl_absorpt_coefficient_mu 0.759
_exptl_absorpt_correction_T_max 0.9850
_exptl_absorpt_correction_T_min 0.8044
_exptl_absorpt_correction_type multi-scan
_exptl_absorpt_process_details SADABS
_exptl_crystal_colour colorless
_exptl_crystal_density_diffrn 1.208
_exptl_crystal_density_method 'not measured'
_exptl_crystal_description needle
_exptl_crystal_F_000 496
_exptl_crystal_size_max 0.30
_exptl_crystal_size_mid 0.05
_exptl_crystal_size_min 0.02
_refine_diff_density_max 0.121
_refine_diff_density_min -0.135
_refine_diff_density_rms 0.025
_refine_ls_abs_structure_details 'Flack H D (1983), Acta Cryst. A39, 876-881'
_refine_ls_abs_structure_Flack -0.04(14)
_refine_ls_extinction_method none
_refine_ls_goodness_of_fit_ref 1.082
_refine_ls_hydrogen_treatment mixed
_refine_ls_matrix_type full
_refine_ls_number_parameters 154
_refine_ls_number_reflns 2180
_refine_ls_number_restraints 1
_refine_ls_restrained_S_all 1.082
_refine_ls_R_factor_all 0.0246
_refine_ls_R_factor_gt 0.0242
_refine_ls_shift/su_max 0.000
_refine_ls_shift/su_mean 0.000
_refine_ls_structure_factor_coef Fsqd
_refine_ls_weighting_details 'calc w=1/[\s^2^(Fo^2^)+(0.0340P)^2^+0.1734P] where P=(Fo^2^+2Fc^2^)/3'
_refine_ls_weighting_scheme calc
_refine_ls_wR_factor_gt 0.0627
_refine_ls_wR_factor_ref 0.0631
_reflns_number_gt 2152
_reflns_number_total 2180
_reflns_threshold_expression >2sigma(I)
_cod_data_source_file ja6b09205_si_002.cif
_cod_data_source_block DLH-352
_cod_depositor_comments
;
The following automatic conversions were performed:

data item '_symmetry_cell_setting' value 'Tetragonal' was changed to
'tetragonal' in accordance with the
/home/saulius/struct/COD-crude-data/automatic-downloads/DataCite-retrospective/ACS/depositions/lib/dictionaries/cif_core.dic
dictionary named 'cif_core.dic' version 2.4.2 last updated on
2011-04-26.

Automatic conversion script
Id: cif_fix_values 6909 2019-04-08 15:41:33Z antanas 
;
_cod_original_sg_symbol_Hall P4cw
_cod_original_sg_symbol_H-M P43
_cod_database_code 4131087

loop_
_symmetry_equiv_pos_as_xyz
'x, y, z'
'-x, -y, z+1/2'
'-y, x, z+3/4'
'y, -x, z+1/4'

loop_
_atom_site_label
_atom_site_type_symbol
_atom_site_fract_x
_atom_site_fract_y
_atom_site_fract_z
_atom_site_U_iso_or_equiv
_atom_site_adp_type
_atom_site_occupancy
_atom_site_symmetry_multiplicity
_atom_site_calc_flag
_atom_site_refinement_flags
C1 C 0.79580(13) 0.01469(13) 0.65609(10) 0.0291(3) Uani 1 1 d .
C2 C 0.81305(12) 0.16855(13) 0.64865(10) 0.0261(3) Uani 1 1 d .
H2 H 0.8755 0.1972 0.7049 0.031 Uiso 1 1 calc R
C3 C 0.66954(13) 0.22257(13) 0.67448(10) 0.0285(3) Uani 1 1 d .
C4 C 0.62553(13) 0.11257(14) 0.75020(12) 0.0323(3) Uani 1 1 d .
H4A H 0.6588 0.1348 0.8193 0.039 Uiso 1 1 calc R
H4B H 0.5247 0.1049 0.7522 0.039 Uiso 1 1 calc R
N1 N 0.87337(11) 0.21327(11) 0.55502(8) 0.0268(2) Uani 1 1 d .
C7 C 1.00691(12) 0.25162(12) 0.55266(9) 0.0245(3) Uani 1 1 d .
C5 C 0.57644(14) 0.22167(15) 0.58162(12) 0.0362(3) Uani 1 1 d .
H5A H 0.6098 0.2883 0.5318 0.054 Uiso 1 1 calc R
H5B H 0.4833 0.2459 0.6022 0.054 Uiso 1 1 calc R
H5C H 0.5764 0.1303 0.5512 0.054 Uiso 1 1 calc R
C6 C 0.67336(16) 0.36354(14) 0.72270(12) 0.0395(3) Uani 1 1 d .
H6A H 0.7319 0.3613 0.7831 0.059 Uiso 1 1 calc R
H6B H 0.5806 0.3907 0.7423 0.059 Uiso 1 1 calc R
H6C H 0.7100 0.4295 0.6738 0.059 Uiso 1 1 calc R
C8 C 1.18765(12) 0.29525(12) 0.42788(10) 0.0257(3) Uani 1 1 d .
C9 C 1.25979(13) 0.16103(13) 0.44961(11) 0.0285(3) Uani 1 1 d .
H9A H 1.3528 0.1644 0.4222 0.043 Uiso 1 1 calc R
H9B H 1.2095 0.0860 0.4175 0.043 Uiso 1 1 calc R
H9C H 1.2636 0.1460 0.5232 0.043 Uiso 1 1 calc R
C10 C 1.25290(13) 0.41692(13) 0.48123(10) 0.0297(3) Uani 1 1 d .
H10A H 1.2584 0.3987 0.5543 0.045 Uiso 1 1 calc R
H10B H 1.1973 0.4987 0.4695 0.045 Uiso 1 1 calc R
H10C H 1.3450 0.4317 0.4542 0.045 Uiso 1 1 calc R
C11 C 1.17841(13) 0.32053(13) 0.31425(11) 0.0300(3) Uani 1 1 d .
H11A H 1.2703 0.3350 0.2867 0.045 Uiso 1 1 calc R
H11B H 1.1224 0.4017 0.3016 0.045 Uiso 1 1 calc R
H11C H 1.1366 0.2412 0.2812 0.045 Uiso 1 1 calc R
O1 O 0.68645(9) -0.01440(9) 0.71418(8) 0.0333(2) Uani 1 1 d .
O2 O 0.86470(10) -0.07285(9) 0.61783(8) 0.0375(2) Uani 1 1 d .
O3 O 1.04212(8) 0.28180(8) 0.45672(6) 0.0262(2) Uani 1 1 d .
O4 O 1.08028(9) 0.26217(9) 0.62693(7) 0.0285(2) Uani 1 1 d .
H1 H 0.8382(14) 0.1847(13) 0.4967(12) 0.018(3) Uiso 1 1 d .

loop_
_atom_site_aniso_label
_atom_site_aniso_U_11
_atom_site_aniso_U_22
_atom_site_aniso_U_33
_atom_site_aniso_U_23
_atom_site_aniso_U_13
_atom_site_aniso_U_12
C1 0.0307(7) 0.0315(7) 0.0252(6) -0.0006(5) -0.0039(5) 0.0020(5)
C2 0.0248(6) 0.0299(7) 0.0236(7) -0.0008(5) -0.0023(5) -0.0022(5)
C3 0.0251(6) 0.0300(7) 0.0305(7) -0.0020(5) 0.0003(5) -0.0003(5)
C4 0.0254(7) 0.0357(7) 0.0358(7) -0.0022(6) 0.0041(6) -0.0020(5)
N1 0.0231(5) 0.0343(6) 0.0231(6) -0.0001(5) -0.0025(4) -0.0034(4)
C7 0.0250(6) 0.0217(6) 0.0268(7) 0.0007(5) -0.0014(5) 0.0016(5)
C5 0.0266(7) 0.0424(8) 0.0396(8) -0.0020(6) -0.0022(6) 0.0058(5)
C6 0.0459(8) 0.0308(7) 0.0418(8) -0.0057(6) 0.0055(7) 0.0023(6)
C8 0.0222(6) 0.0263(6) 0.0285(7) 0.0009(5) 0.0007(5) -0.0003(5)
C9 0.0278(6) 0.0267(6) 0.0311(7) -0.0009(5) -0.0014(5) 0.0014(5)
C10 0.0275(6) 0.0265(7) 0.0350(7) 0.0000(5) -0.0010(5) -0.0007(5)
C11 0.0261(6) 0.0318(7) 0.0321(7) 0.0024(6) 0.0017(5) -0.0003(5)
O1 0.0355(5) 0.0272(5) 0.0371(5) 0.0003(4) 0.0026(4) -0.0045(4)
O2 0.0488(6) 0.0342(5) 0.0296(5) -0.0005(4) -0.0010(4) 0.0128(4)
O3 0.0215(4) 0.0300(5) 0.0269(5) 0.0032(4) -0.0010(3) -0.0007(3)
O4 0.0261(4) 0.0332(5) 0.0263(5) 0.0019(4) -0.0036(4) -0.0019(4)

loop_
_atom_type_symbol
_atom_type_description
_atom_type_scat_dispersion_real
_atom_type_scat_dispersion_imag
_atom_type_scat_source
C C 0.0181 0.0091 'International Tables Vol C Tables 4.2.6.8 and 6.1.1.4'
H H 0.0000 0.0000 'International Tables Vol C Tables 4.2.6.8 and 6.1.1.4'
N N 0.0311 0.0180 'International Tables Vol C Tables 4.2.6.8 and 6.1.1.4'
O O 0.0492 0.0322 'International Tables Vol C Tables 4.2.6.8 and 6.1.1.4'

loop_
_geom_angle_atom_site_label_1
_geom_angle_atom_site_label_2
_geom_angle_atom_site_label_3
_geom_angle
O2 C1 O1 122.27(12)
O2 C1 C2 128.17(13)
O1 C1 C2 109.57(11)
N1 C2 C1 113.81(11)
N1 C2 C3 117.42(10)
C1 C2 C3 103.00(10)
N1 C2 H2 107.4
C1 C2 H2 107.4
C3 C2 H2 107.4
C6 C3 C5 110.79(12)
C6 C3 C4 111.96(11)
C5 C3 C4 110.50(12)
C6 C3 C2 112.45(11)
C5 C3 C2 111.50(11)
C4 C3 C2 99.17(10)
O1 C4 C3 105.84(11)
O1 C4 H4A 110.6
C3 C4 H4A 110.6
O1 C4 H4B 110.6
C3 C4 H4B 110.6
H4A C4 H4B 108.7
C7 N1 C2 119.94(10)
C7 N1 H1 116.1(9)
C2 N1 H1 119.2(9)
O4 C7 O3 125.84(11)
O4 C7 N1 124.88(11)
O3 C7 N1 109.21(10)
C3 C5 H5A 109.5
C3 C5 H5B 109.5
H5A C5 H5B 109.5
C3 C5 H5C 109.5
H5A C5 H5C 109.5
H5B C5 H5C 109.5
C3 C6 H6A 109.5
C3 C6 H6B 109.5
H6A C6 H6B 109.5
C3 C6 H6C 109.5
H6A C6 H6C 109.5
H6B C6 H6C 109.5
O3 C8 C9 108.80(10)
O3 C8 C11 102.11(10)
C9 C8 C11 110.74(10)
O3 C8 C10 110.78(10)
C9 C8 C10 113.24(11)
C11 C8 C10 110.59(11)
C8 C9 H9A 109.5
C8 C9 H9B 109.5
H9A C9 H9B 109.5
C8 C9 H9C 109.5
H9A C9 H9C 109.5
H9B C9 H9C 109.5
C8 C10 H10A 109.5
C8 C10 H10B 109.5
H10A C10 H10B 109.5
C8 C10 H10C 109.5
H10A C10 H10C 109.5
H10B C10 H10C 109.5
C8 C11 H11A 109.5
C8 C11 H11B 109.5
H11A C11 H11B 109.5
C8 C11 H11C 109.5
H11A C11 H11C 109.5
H11B C11 H11C 109.5
C1 O1 C4 109.25(10)
C7 O3 C8 120.54(9)

loop_
_geom_bond_atom_site_label_1
_geom_bond_atom_site_label_2
_geom_bond_distance
C1 O2 1.2009(16)
C1 O1 1.3456(16)
C1 C2 1.5183(18)
C2 N1 1.4347(17)
C2 C3 1.5387(18)
C2 H2 1.0000
C3 C6 1.5190(19)
C3 C5 1.5244(19)
C3 C4 1.5289(19)
C4 O1 1.4575(17)
C4 H4A 0.9900
C4 H4B 0.9900
N1 C7 1.3600(16)
N1 H1 0.886(15)
C7 O4 1.2172(16)
C7 O3 1.3417(15)
C5 H5A 0.9800
C5 H5B 0.9800
C5 H5C 0.9800
C6 H6A 0.9800
C6 H6B 0.9800
C6 H6C 0.9800
C8 O3 1.4797(14)
C8 C9 1.5184(17)
C8 C11 1.5184(18)
C8 C10 1.5227(17)
C9 H9A 0.9800
C9 H9B 0.9800
C9 H9C 0.9800
C10 H10A 0.9800
C10 H10B 0.9800
C10 H10C 0.9800
C11 H11A 0.9800
C11 H11B 0.9800
C11 H11C 0.9800

loop_
_geom_hbond_atom_site_label_D
_geom_hbond_atom_site_label_H
_geom_hbond_atom_site_label_A
_geom_hbond_distance_DH
_geom_hbond_distance_HA
_geom_hbond_distance_DA
_geom_hbond_angle_DHA
_geom_hbond_site_symmetry_A
N1 H1 O4 0.886(15) 2.120(16) 2.9911(14) 167.4(12) 3_644

loop_
_geom_torsion_atom_site_label_1
_geom_torsion_atom_site_label_2
_geom_torsion_atom_site_label_3
_geom_torsion_atom_site_label_4
_geom_torsion
O2 C1 C2 N1 29.99(19)
O1 C1 C2 N1 -149.73(10)
O2 C1 C2 C3 158.20(14)
O1 C1 C2 C3 -21.53(13)
N1 C2 C3 C6 -82.70(14)
C1 C2 C3 C6 151.39(11)
N1 C2 C3 C5 42.43(16)
C1 C2 C3 C5 -83.48(13)
N1 C2 C3 C4 158.83(11)
C1 C2 C3 C4 32.92(12)
C6 C3 C4 O1 -153.44(11)
C5 C3 C4 O1 82.56(13)
C2 C3 C4 O1 -34.61(13)
C1 C2 N1 C7 -103.16(13)
C3 C2 N1 C7 136.44(12)
C2 N1 C7 O4 -6.27(19)
C2 N1 C7 O3 176.60(10)
O2 C1 O1 C4 179.37(13)
C2 C1 O1 C4 -0.89(14)
C3 C4 O1 C1 23.42(14)
O4 C7 O3 C8 17.24(18)
N1 C7 O3 C8 -165.67(10)
C9 C8 O3 C7 59.64(13)
C11 C8 O3 C7 176.75(10)
C10 C8 O3 C7 -65.46(14)
